data_7108834
loop_
_publ_author_name
'Marco Taddei'
'Ferdinando Costantino'
'Andrea Ienco'
'Angiolina Comotti'
'Phuong V. Dau'
'Seth M. Cohen'

_publ_section_title
;
 Synthesis, breathing, and gas sorption study of the first isoreticular
 mixed-linker phosphonate based metal-organic frameworks
;
_journal_issue 13
_journal_name_full 'Chemical communications (Cambridge, England)'
_journal_page_first 1315
_journal_page_last 1317
_journal_paper_doi 10.1039/c2cc38092g
_journal_volume 49
_journal_year 2013
_chemical_compound_source 'synthesis as described'
_chemical_formula_moiety 'C34 H46 Cu3 N6 O13 P4'
_chemical_formula_sum 'C34 H46 Cu3 N6 O13 P4'
_chemical_formula_weight 1061.27
_chemical_name_systematic
;
?
;
_space_group_IT_number 14
_symmetry_cell_setting monoclinic
_symmetry_Int_Tables_number 14
_symmetry_space_group_name_Hall '-P 2ybc'
_symmetry_space_group_name_H-M 'P 1 21/c 1'
_atom_sites_solution_hydrogens geom
_atom_sites_solution_primary direct
_atom_sites_solution_secondary difmap
_audit_creation_date 2012-11-07T15:51:11-00:00
_audit_creation_method 'WinGX routine CIF_UPDATE'
_cell_angle_alpha 90
_cell_angle_beta 105.705(9)
_cell_angle_gamma 90
_cell_formula_units_Z 4
_cell_length_a 23.288(2)
_cell_length_b 9.5700(7)
_cell_length_c 24.207(2)
_cell_measurement_reflns_used 3222
_cell_measurement_temperature 100(2)
_cell_measurement_theta_max 61.7919
_cell_measurement_theta_min 4.6166
_cell_measurement_wavelength 0.71073
_cell_volume 5193.5(8)
_computing_cell_refinement
;
CrysAlisPro, Agilent Technologies,
Version 1.171.35.11 (release 16-05-2011 CrysAlis171 .NET)
(compiled May 16 2011,17:55:39)
;
_computing_data_collection
;
CrysAlisPro, Agilent Technologies,
Version 1.171.35.11 (release 16-05-2011 CrysAlis171 .NET)
(compiled May 16 2011,17:55:39)
;
_computing_data_reduction
;
CrysAlisPro, Agilent Technologies,
Version 1.171.35.11 (release 16-05-2011 CrysAlis171 .NET)
(compiled May 16 2011,17:55:39)
;
_computing_molecular_graphics 'Ortep-3 for Windows (Farrugia, 1997)'
_computing_publication_material 'WinGX publication routines (Farrugia, 1999)'
_computing_structure_refinement 'SHELXL-97 (Sheldrick, 1997)'
_computing_structure_solution 'SHELXS-97 (Sheldrick, 1990)'
_diffrn_ambient_temperature 100(2)
_diffrn_detector_area_resol_mean 8.1241
_diffrn_measured_fraction_theta_full 0.971
_diffrn_measured_fraction_theta_max 0.971
_diffrn_measurement_device_type 'Xcalibur, Onyx'
_diffrn_measurement_method '\w scans'
_diffrn_orient_matrix_UB_11 0.0374969
_diffrn_orient_matrix_UB_12 -0.0052706
_diffrn_orient_matrix_UB_13 0.0630739
_diffrn_orient_matrix_UB_21 0.0574439
_diffrn_orient_matrix_UB_22 -0.0042626
_diffrn_orient_matrix_UB_23 -0.0199388
_diffrn_orient_matrix_UB_31 0.0027435
_diffrn_orient_matrix_UB_32 0.1607778
_diffrn_orient_matrix_UB_33 0.0017647
_diffrn_radiation_monochromator graphite
_diffrn_radiation_probe x-ray
_diffrn_radiation_type CuK\a
_diffrn_radiation_wavelength 1.5418
_diffrn_reflns_av_R_equivalents 0.0653
_diffrn_reflns_av_unetI/netI 0.0931
_diffrn_reflns_limit_h_max 25
_diffrn_reflns_limit_h_min -25
_diffrn_reflns_limit_k_max 10
_diffrn_reflns_limit_k_min -10
_diffrn_reflns_limit_l_max 27
_diffrn_reflns_limit_l_min -26
_diffrn_reflns_number 17869
_diffrn_reflns_theta_full 61.88
_diffrn_reflns_theta_max 61.88
_diffrn_reflns_theta_min 4.73
_exptl_absorpt_coefficient_mu 3.081
_exptl_absorpt_correction_T_max 1
_exptl_absorpt_correction_T_min 0.18913
_exptl_absorpt_correction_type multi-scan
_exptl_absorpt_process_details
;
CrysAlisPro, Agilent Technologies,
Version 1.171.35.11 (release 16-05-2011 CrysAlis171 .NET)
(compiled May 16 2011,17:55:39)
Empirical absorption correction using spherical harmonics,
implemented in SCALE3 ABSPACK scaling algorithm.
;
_exptl_crystal_colour blue
_exptl_crystal_density_diffrn 1.357
_exptl_crystal_density_method 'not measured'
_exptl_crystal_description parallelepiped
_exptl_crystal_F_000 2172
_exptl_crystal_size_max 0.2
_exptl_crystal_size_mid 0.18
_exptl_crystal_size_min 0.02
_platon_squeeze_details
;
;
_refine_diff_density_max 2.267
_refine_diff_density_min -0.964
_refine_diff_density_rms 0.175
_refine_ls_extinction_method none
_refine_ls_goodness_of_fit_ref 1.035
_refine_ls_hydrogen_treatment constr
_refine_ls_matrix_type full
_refine_ls_number_parameters 541
_refine_ls_number_reflns 7908
_refine_ls_number_restraints 0
_refine_ls_restrained_S_all 1.035
_refine_ls_R_factor_all 0.1316
_refine_ls_R_factor_gt 0.1024
_refine_ls_shift/su_max 0.001
_refine_ls_shift/su_mean 0
_refine_ls_structure_factor_coef Fsqd
_refine_ls_weighting_details 'calc w=1/[\s^2^(Fo^2^)+(0.2000P)^2^+0.0000P] where P=(Fo^2^+2Fc^2^)/3'
_refine_ls_weighting_scheme calc
_refine_ls_wR_factor_gt 0.273
_refine_ls_wR_factor_ref 0.2991
_reflns_number_gt 5196
_reflns_number_total 7908
_reflns_threshold_expression >2sigma(I)
_cod_data_source_file c2cc38092g.txt
_cod_data_source_block 3np
_cod_original_cell_volume 5193.5(7)
_cod_original_sg_symbol_H-M 'P 21/c'
_cod_database_code 7108834

loop_
_symmetry_equiv_pos_as_xyz
'x, y, z'
'-x, y+1/2, -z+1/2'
'-x, -y, -z'
'x, -y-1/2, z-1/2'

loop_
_atom_site_label
_atom_site_type_symbol
_atom_site_fract_x
_atom_site_fract_y
_atom_site_fract_z
_atom_site_U_iso_or_equiv
_atom_site_adp_type
_atom_site_occupancy
_atom_site_symmetry_multiplicity
_atom_site_calc_flag
_atom_site_refinement_flags
Cu1 Cu 0.26226(5) -0.95725(13) 0.48279(5) 0.0303(4) Uani 1 1 d .
Cu2 Cu 0.26191(5) -0.56352(13) 0.57542(5) 0.0303(4) Uani 1 1 d .
Cu3 Cu 0.27396(5) -1.35362(14) 0.37970(5) 0.0320(4) Uani 1 1 d .
P1 P 0.18923(10) -0.8193(3) 0.56402(10) 0.0326(6) Uani 1 1 d .
P2 P 0.21636(10) -0.2941(3) 0.51479(9) 0.0310(6) Uani 1 1 d .
P3 P 0.33838(10) -1.0815(2) 0.40345(9) 0.0307(6) Uani 1 1 d .
P4 P 0.31044(9) -1.6030(2) 0.45502(9) 0.0281(5) Uani 1 1 d .
N1 N 0.1734(3) -0.5506(7) 0.5306(3) 0.0273(16) Uani 1 1 d .
N2 N 0.3595(3) -1.3518(8) 0.4388(3) 0.0327(17) Uani 1 1 d .
N3 N 0.3341(3) -0.9788(7) 0.5533(3) 0.0294(16) Uani 1 1 d .
N4 N 0.6535(3) -1.0598(7) 0.8737(3) 0.0326(18) Uani 1 1 d .
N5 N 0.1909(3) -0.9245(7) 0.4149(3) 0.0270(16) Uani 1 1 d .
N6 N 0.1893(3) -1.3599(8) 0.3342(3) 0.0336(18) Uani 1 1 d .
O1 O 0.2420(2) -0.7393(6) 0.6037(2) 0.0288(13) Uani 1 1 d .
O2 O 0.2093(3) -0.9435(6) 0.5336(2) 0.0310(14) Uani 1 1 d .
O3 O 0.1454(3) -0.8698(6) 0.5944(3) 0.0391(16) Uani 1 1 d .
O4 O 0.2670(2) -0.3646(6) 0.5627(2) 0.0294(14) Uani 1 1 d .
O5 O 0.2368(2) -0.2130(6) 0.4712(2) 0.0330(14) Uani 1 1 d .
O6 O 0.1788(2) -0.1988(6) 0.5457(3) 0.0319(14) Uani 1 1 d .
O7 O 0.2847(2) -1.1623(6) 0.3633(2) 0.0332(14) Uani 1 1 d .
O8 O 0.3166(2) -0.9559(6) 0.4335(2) 0.0306(14) Uani 1 1 d .
O9 O 0.3846(3) -1.0388(6) 0.3750(3) 0.0391(15) Uani 1 1 d .
O10 O 0.2634(2) -1.5428(6) 0.4032(2) 0.0326(14) Uani 1 1 d .
O11 O 0.3534(3) -1.7064(6) 0.4340(2) 0.0322(14) Uani 1 1 d .
O12 O 0.2865(2) -1.6704(6) 0.4998(2) 0.0301(14) Uani 1 1 d .
O23 O 0.3021(3) -1.4129(8) 0.2940(3) 0.052(2) Uani 1 1 d .
C1 C 0.1573(4) -0.6918(10) 0.5070(4) 0.037(2) Uani 1 1 d .
H1A H 0.1734 -0.7077 0.4737 0.044 Uiso 1 1 calc R
H1B H 0.1134 -0.7019 0.4942 0.044 Uiso 1 1 calc R
C2 C 0.1698(4) -0.4424(10) 0.4839(4) 0.036(2) Uani 1 1 d .
H2A H 0.128 -0.4117 0.4681 0.043 Uiso 1 1 calc R
H2B H 0.1838 -0.4834 0.4523 0.043 Uiso 1 1 calc R
C3 C 0.1384(4) -0.5041(10) 0.5736(4) 0.031(2) Uani 1 1 d .
H3A H 0.1349 -0.5854 0.5978 0.037 Uiso 1 1 calc R
H3B H 0.1622 -0.4321 0.5992 0.037 Uiso 1 1 calc R
C4 C 0.0766(4) -0.4460(11) 0.5475(4) 0.042(2) Uani 1 1 d .
H4A H 0.06 -0.4194 0.5795 0.05 Uiso 1 1 calc R
H4B H 0.0814 -0.3585 0.5273 0.05 Uiso 1 1 calc R
C5 C 0.0306(4) -0.5321(10) 0.5067(4) 0.040(2) Uani 1 1 d .
H5A H 0.0293 -0.626 0.5235 0.048 Uiso 1 1 calc R
H5B H 0.0423 -0.5438 0.4706 0.048 Uiso 1 1 calc R
C6 C 0.3674(4) -1.2079(8) 0.4614(4) 0.0283(19) Uani 1 1 d .
H6A H 0.4103 -1.1897 0.4791 0.034 Uiso 1 1 calc R
H6B H 0.3461 -1.1969 0.4913 0.034 Uiso 1 1 calc R
C7 C 0.3555(4) -1.4532(9) 0.4844(4) 0.029(2) Uani 1 1 d .
H7A H 0.338 -1.4059 0.5124 0.035 Uiso 1 1 calc R
H7B H 0.3961 -1.4848 0.5051 0.035 Uiso 1 1 calc R
C8 C 0.4061(3) -1.3910(8) 0.4082(3) 0.0239(18) Uani 1 1 d .
H8A H 0.3966 -1.3415 0.3709 0.029 Uiso 1 1 calc R
H8B H 0.4027 -1.4924 0.3999 0.029 Uiso 1 1 calc R
C9 C 0.4708(4) -1.3590(10) 0.4404(4) 0.033(2) Uani 1 1 d .
H9A H 0.4958 -1.3889 0.4153 0.04 Uiso 1 1 calc R
H9B H 0.4745 -1.2561 0.4439 0.04 Uiso 1 1 calc R
C10 C 0.4987(4) -1.4198(9) 0.4996(4) 0.032(2) Uani 1 1 d .
H10A H 0.4754 -1.3882 0.526 0.039 Uiso 1 1 calc R
H10B H 0.5397 -1.3826 0.5142 0.039 Uiso 1 1 calc R
C40 C 0.3884(4) -0.9388(9) 0.5541(4) 0.032(2) Uani 1 1 d .
H40 H 0.3936 -0.8955 0.5204 0.039 Uiso 1 1 calc R
C41 C 0.4378(4) -0.9546(9) 0.5990(4) 0.033(2) Uani 1 1 d .
H41 H 0.4754 -0.9226 0.5958 0.039 Uiso 1 1 calc R
C42 C 0.4337(4) -1.0163(10) 0.6491(4) 0.032(2) Uani 1 1 d .
C43 C 0.3753(4) -1.0608(10) 0.6493(4) 0.032(2) Uani 1 1 d .
H43 H 0.369 -1.104 0.6826 0.038 Uiso 1 1 calc R
C44 C 0.3283(4) -1.0416(10) 0.6019(4) 0.036(2) Uani 1 1 d .
H44 H 0.2899 -1.0734 0.6029 0.043 Uiso 1 1 calc R
C45 C 0.6322(4) -1.1749(10) 0.8419(4) 0.035(2) Uani 1 1 d .
H45 H 0.6565 -1.2555 0.844 0.043 Uiso 1 1 calc R
C46 C 0.5740(4) -1.1736(10) 0.8058(4) 0.036(2) Uani 1 1 d .
H46 H 0.5596 -1.2542 0.7835 0.044 Uiso 1 1 calc R
C47 C 0.5381(4) -1.0639(9) 0.8016(4) 0.032(2) Uani 1 1 d .
C48 C 0.5599(4) -0.9462(9) 0.8349(4) 0.033(2) Uani 1 1 d .
H48 H 0.5362 -0.8648 0.8334 0.039 Uiso 1 1 calc R
C49 C 0.6162(4) -0.9530(9) 0.8693(4) 0.032(2) Uani 1 1 d .
H49 H 0.6304 -0.8737 0.8926 0.039 Uiso 1 1 calc R
C50 C 0.4875(4) -1.0346(10) 0.6993(4) 0.036(2) Uani 1 1 d .
H50A H 0.5125 -0.95 0.7019 0.044 Uiso 1 1 calc R
H50B H 0.5108 -1.1142 0.6907 0.044 Uiso 1 1 calc R
C51 C 0.4774(4) -1.0601(10) 0.7589(4) 0.038(2) Uani 1 1 d .
H51A H 0.4529 -0.984 0.7686 0.046 Uiso 1 1 calc R
H51B H 0.4563 -1.1498 0.7593 0.046 Uiso 1 1 calc R
C60 C 0.1936(4) -0.8593(9) 0.3657(4) 0.034(2) Uani 1 1 d .
H60 H 0.2318 -0.8333 0.3621 0.041 Uiso 1 1 calc R
C61 C 0.1450(4) -0.8285(11) 0.3209(4) 0.040(2) Uani 1 1 d .
H61 H 0.1502 -0.7924 0.286 0.048 Uiso 1 1 calc R
C62 C 0.0877(4) -0.8510(10) 0.3273(4) 0.038(2) Uani 1 1 d .
C63 C 0.0843(4) -0.9219(11) 0.3771(4) 0.045(3) Uani 1 1 d .
H63 H 0.0462 -0.9442 0.382 0.054 Uiso 1 1 calc R
C64 C 0.1347(4) -0.9600(10) 0.4191(4) 0.034(2) Uani 1 1 d .
H64 H 0.1308 -1.0115 0.4514 0.04 Uiso 1 1 calc R
C65 C -0.1474(5) -0.7689(11) 0.1615(4) 0.048(3) Uani 1 1 d .
H65 H -0.1582 -0.688 0.1382 0.058 Uiso 1 1 calc R
C66 C -0.0875(4) -0.7916(11) 0.1907(5) 0.050(3) Uani 1 1 d .
H66 H -0.0582 -0.7278 0.1855 0.06 Uiso 1 1 calc R
C67 C -0.0702(4) -0.9024(11) 0.2264(4) 0.044(2) Uani 1 1 d .
C68 C -0.1141(4) -0.9912(10) 0.2309(4) 0.037(2) Uani 1 1 d .
H68 H -0.1045 -1.0687 0.2563 0.045 Uiso 1 1 calc R
C69 C -0.1711(4) -0.9719(10) 0.2001(4) 0.039(2) Uani 1 1 d .
H69 H -0.1999 -1.0402 0.2026 0.047 Uiso 1 1 calc R
C70 C -0.0058(4) -0.9375(11) 0.2597(4) 0.049(3) Uani 1 1 d .
H70A H 0.0136 -0.989 0.2342 0.059 Uiso 1 1 calc R
H70B H -0.0064 -0.9993 0.2924 0.059 Uiso 1 1 calc R
C71 C 0.0309(4) -0.8067(11) 0.2826(4) 0.046(3) Uani 1 1 d .
H71A H 0.0412 -0.7569 0.2507 0.055 Uiso 1 1 calc R
H71B H 0.0075 -0.7427 0.3001 0.055 Uiso 1 1 calc R

loop_
_atom_site_aniso_label
_atom_site_aniso_U_11
_atom_site_aniso_U_22
_atom_site_aniso_U_33
_atom_site_aniso_U_23
_atom_site_aniso_U_13
_atom_site_aniso_U_12
Cu1 0.0260(7) 0.0324(8) 0.0248(7) -0.0005(5) -0.0065(5) 0.0064(5)
Cu2 0.0272(7) 0.0256(8) 0.0297(7) 0.0028(6) -0.0069(5) 0.0034(5)
Cu3 0.0225(7) 0.0296(8) 0.0352(7) 0.0025(6) -0.0071(5) 0.0006(5)
P1 0.0309(12) 0.0318(13) 0.0314(12) 0.0043(10) 0.0019(10) 0.0064(10)
P2 0.0247(12) 0.0327(13) 0.0289(12) 0.0031(10) -0.0042(9) 0.0045(10)
P3 0.0316(12) 0.0264(12) 0.0294(12) -0.0002(10) 0.0001(9) 0.0044(10)
P4 0.0234(11) 0.0241(12) 0.0290(11) 0.0014(9) -0.0064(9) 0.0004(9)
N1 0.029(4) 0.019(4) 0.029(4) 0.012(3) -0.002(3) 0.008(3)
N2 0.024(4) 0.030(4) 0.036(4) 0.006(3) -0.006(3) 0.008(3)
N3 0.032(4) 0.025(4) 0.029(4) 0.001(3) 0.003(3) 0.005(3)
N4 0.043(4) 0.022(4) 0.024(4) 0.005(3) -0.006(3) -0.012(3)
N5 0.022(4) 0.026(4) 0.029(4) 0.001(3) 0.000(3) 0.009(3)
N6 0.037(4) 0.028(4) 0.026(4) 0.002(3) -0.010(3) 0.000(3)
O1 0.029(3) 0.030(3) 0.020(3) 0.001(3) -0.006(2) 0.003(3)
O2 0.030(3) 0.037(4) 0.019(3) 0.003(3) -0.007(2) -0.002(3)
O3 0.044(4) 0.019(3) 0.047(4) 0.000(3) -0.001(3) 0.000(3)
O4 0.021(3) 0.022(3) 0.034(3) 0.001(3) -0.011(2) 0.011(2)
O5 0.026(3) 0.035(4) 0.034(3) -0.009(3) 0.000(3) 0.000(3)
O6 0.027(3) 0.027(3) 0.040(3) -0.002(3) 0.007(3) 0.007(3)
O7 0.030(3) 0.035(4) 0.025(3) -0.005(3) -0.008(2) -0.003(3)
O8 0.027(3) 0.027(3) 0.031(3) -0.006(3) -0.005(2) 0.004(3)
O9 0.048(4) 0.026(4) 0.045(4) -0.001(3) 0.016(3) 0.003(3)
O10 0.020(3) 0.046(4) 0.027(3) 0.006(3) -0.003(2) -0.001(3)
O11 0.029(3) 0.027(3) 0.039(3) -0.009(3) 0.007(3) 0.001(3)
O12 0.028(3) 0.027(3) 0.028(3) -0.008(3) -0.006(2) -0.001(3)
O23 0.050(4) 0.068(5) 0.030(3) -0.012(3) -0.001(3) 0.028(4)
C1 0.034(5) 0.038(6) 0.029(5) 0.007(4) -0.005(4) 0.004(4)
C2 0.030(5) 0.040(6) 0.029(5) 0.020(4) -0.005(4) 0.000(4)
C3 0.026(5) 0.031(5) 0.033(5) 0.003(4) 0.004(4) 0.002(4)
C4 0.027(5) 0.051(7) 0.045(5) 0.007(5) 0.002(4) 0.001(4)
C5 0.035(5) 0.032(5) 0.046(5) 0.002(5) 0.000(4) 0.008(4)
C6 0.020(4) 0.017(4) 0.043(5) 0.002(4) 0.000(4) -0.006(3)
C7 0.017(4) 0.036(5) 0.033(5) 0.000(4) 0.006(3) 0.006(4)
C8 0.024(4) 0.012(4) 0.030(4) 0.004(3) -0.002(3) 0.004(3)
C9 0.024(4) 0.035(5) 0.036(5) -0.007(4) 0.003(4) -0.003(4)
C10 0.022(4) 0.032(5) 0.039(5) 0.001(4) 0.002(4) 0.001(4)
C40 0.032(5) 0.035(5) 0.026(4) -0.004(4) 0.002(4) 0.001(4)
C41 0.026(5) 0.034(5) 0.030(5) 0.007(4) -0.007(4) -0.002(4)
C42 0.032(5) 0.031(5) 0.030(5) 0.000(4) 0.002(4) -0.005(4)
C43 0.025(5) 0.038(6) 0.028(4) 0.003(4) -0.003(4) 0.001(4)
C44 0.034(5) 0.034(5) 0.041(5) 0.008(4) 0.012(4) 0.002(4)
C45 0.047(6) 0.024(5) 0.034(5) 0.001(4) 0.007(4) 0.004(4)
C46 0.031(5) 0.034(6) 0.036(5) 0.001(4) -0.004(4) -0.004(4)
C47 0.043(5) 0.015(5) 0.034(5) 0.001(4) 0.005(4) 0.003(4)
C48 0.042(5) 0.016(5) 0.037(5) 0.002(4) 0.004(4) 0.008(4)
C49 0.035(5) 0.025(5) 0.031(5) 0.002(4) -0.001(4) -0.003(4)
C50 0.025(5) 0.041(6) 0.036(5) 0.004(4) -0.003(4) -0.006(4)
C51 0.030(5) 0.039(6) 0.035(5) -0.005(4) -0.008(4) -0.004(4)
C60 0.028(5) 0.030(5) 0.038(5) 0.001(4) -0.003(4) -0.001(4)
C61 0.024(5) 0.048(6) 0.042(5) -0.007(5) -0.002(4) 0.004(4)
C62 0.030(5) 0.041(6) 0.034(5) 0.000(4) -0.005(4) 0.000(4)
C63 0.035(5) 0.048(6) 0.050(6) 0.009(5) 0.005(5) 0.002(5)
C64 0.021(4) 0.034(5) 0.039(5) 0.009(4) -0.005(4) 0.008(4)
C65 0.054(7) 0.038(6) 0.047(6) 0.004(5) 0.003(5) -0.012(5)
C66 0.021(5) 0.040(6) 0.076(8) 0.003(6) -0.008(5) 0.002(4)
C67 0.041(6) 0.046(6) 0.042(6) 0.007(5) 0.006(5) 0.006(5)
C68 0.036(5) 0.025(5) 0.044(5) 0.004(4) -0.002(4) 0.007(4)
C69 0.032(5) 0.033(5) 0.044(5) -0.005(5) -0.003(4) -0.005(4)
C70 0.036(6) 0.051(7) 0.045(6) 0.006(5) -0.015(5) 0.000(5)
C71 0.039(6) 0.051(7) 0.040(5) 0.003(5) -0.001(4) -0.006(5)

loop_
_atom_type_symbol
_atom_type_description
_atom_type_scat_dispersion_real
_atom_type_scat_dispersion_imag
_atom_type_scat_source
C C 0.0181 0.0091 'International Tables Vol C Tables 4.2.6.8 and 6.1.1.4'
H H 0 0 'International Tables Vol C Tables 4.2.6.8 and 6.1.1.4'
N N 0.0311 0.018 'International Tables Vol C Tables 4.2.6.8 and 6.1.1.4'
O O 0.0492 0.0322 'International Tables Vol C Tables 4.2.6.8 and 6.1.1.4'
P P 0.2955 0.4335 'International Tables Vol C Tables 4.2.6.8 and 6.1.1.4'
Cu Cu -1.9646 0.5888 'International Tables Vol C Tables 4.2.6.8 and 6.1.1.4'

loop_
_geom_angle_atom_site_label_1
_geom_angle_atom_site_label_2
_geom_angle_atom_site_label_3
_geom_angle
_geom_angle_site_symmetry_1
_geom_angle_site_symmetry_3
O8 Cu1 O2 175.6(2) . .
O8 Cu1 N5 91.6(3) . .
O2 Cu1 N5 89.0(2) . .
O8 Cu1 N3 89.6(3) . .
O2 Cu1 N3 89.7(3) . .
N5 Cu1 N3 176.6(3) . .
O1 Cu2 O4 161.6(3) . .
O1 Cu2 N4 95.0(3) . 2_656
O4 Cu2 N4 89.3(3) . 2_656
O1 Cu2 N1 86.4(2) . .
O4 Cu2 N1 87.3(2) . .
N4 Cu2 N1 173.0(3) 2_656 .
O1 Cu2 O12 91.7(2) . 1_565
O4 Cu2 O12 105.7(2) . 1_565
N4 Cu2 O12 94.6(2) 2_656 1_565
N1 Cu2 O12 92.1(2) . 1_565
O7 Cu3 O10 174.9(3) . .
O7 Cu3 N6 94.6(3) . .
O10 Cu3 N6 87.1(3) . .
O7 Cu3 N2 88.8(3) . .
O10 Cu3 N2 88.9(3) . .
N6 Cu3 N2 171.7(3) . .
O7 Cu3 O23 88.0(3) . .
O10 Cu3 O23 96.9(3) . .
N6 Cu3 O23 88.6(3) . .
N2 Cu3 O23 99.1(3) . .
O3 P1 O2 108.9(4) . .
O3 P1 O1 113.0(3) . .
O2 P1 O1 112.8(3) . .
O3 P1 C1 113.1(4) . .
O2 P1 C1 105.5(4) . .
O1 P1 C1 103.2(4) . .
O5 P2 O4 115.4(3) . .
O5 P2 O6 111.0(3) . .
O4 P2 O6 107.5(3) . .
O5 P2 C2 112.7(4) . .
O4 P2 C2 102.3(4) . .
O6 P2 C2 107.4(4) . .
O9 P3 O8 112.0(4) . .
O9 P3 O7 113.9(4) . .
O8 P3 O7 111.4(3) . .
O9 P3 C6 111.8(4) . .
O8 P3 C6 104.5(4) . .
O7 P3 C6 102.4(3) . .
O12 P4 O10 115.5(3) . .
O12 P4 O11 110.8(3) . .
O10 P4 O11 110.2(3) . .
O12 P4 C7 110.4(4) . .
O10 P4 C7 103.5(4) . .
O11 P4 C7 105.8(4) . .
C1 N1 C2 112.3(7) . .
C1 N1 C3 113.4(7) . .
C2 N1 C3 111.7(6) . .
C1 N1 Cu2 105.2(5) . .
C2 N1 Cu2 106.3(5) . .
C3 N1 Cu2 107.3(5) . .
C6 N2 C7 111.0(7) . .
C6 N2 C8 112.3(7) . .
C7 N2 C8 113.4(6) . .
C6 N2 Cu3 105.0(5) . .
C7 N2 Cu3 105.0(5) . .
C8 N2 Cu3 109.6(5) . .
C40 N3 C44 115.9(7) . .
C40 N3 Cu1 123.1(6) . .
C44 N3 Cu1 120.9(6) . .
C49 N4 C45 116.5(8) . .
C49 N4 Cu2 124.9(6) . 2_646
C45 N4 Cu2 118.6(6) . 2_646
C60 N5 C64 116.4(7) . .
C60 N5 Cu1 124.1(6) . .
C64 N5 Cu1 119.3(6) . .
C65 N6 C69 116.9(8) 2_545 2_545
C65 N6 Cu3 125.1(7) 2_545 .
C69 N6 Cu3 117.7(6) 2_545 .
P1 O1 Cu2 116.2(3) . .
P1 O2 Cu1 132.5(4) . .
P2 O4 Cu2 118.4(3) . .
P3 O7 Cu3 118.3(3) . .
P3 O8 Cu1 128.7(4) . .
P4 O10 Cu3 118.2(3) . .
P4 O12 Cu2 127.4(3) . 1_545
N1 C1 P1 108.0(5) . .
N1 C2 P2 108.6(5) . .
C4 C3 N1 116.0(7) . .
C5 C4 C3 120.3(9) . .
C4 C5 C5 112.7(10) . 3_546
N2 C6 P3 110.4(6) . .
N2 C7 P4 111.8(6) . .
N2 C8 C9 116.0(6) . .
C10 C9 C8 120.9(8) . .
C9 C10 C10 113.5(9) . 3_626
N3 C40 C41 125.4(8) . .
C40 C41 C42 120.5(9) . .
C41 C42 C43 115.2(8) . .
C41 C42 C50 121.4(8) . .
C43 C42 C50 123.4(8) . .
C44 C43 C42 120.2(8) . .
N3 C44 C43 122.8(9) . .
N4 C45 C46 119.4(9) . .
C47 C46 C45 122.6(9) . .
C46 C47 C48 117.9(8) . .
C46 C47 C51 121.7(8) . .
C48 C47 C51 120.2(8) . .
C49 C48 C47 117.2(8) . .
N4 C49 C48 126.3(8) . .
C42 C50 C51 118.0(7) . .
C47 C51 C50 107.0(7) . .
N5 C60 C61 124.5(9) . .
C60 C61 C62 119.2(9) . .
C61 C62 C63 116.4(9) . .
C61 C62 C71 123.3(9) . .
C63 C62 C71 120.3(9) . .
C64 C63 C62 121.7(9) . .
C63 C64 N5 121.1(9) . .
N6 C65 C66 120.6(10) 2 .
C67 C66 C65 121.9(10) . .
C68 C67 C66 116.0(9) . .
C68 C67 C70 118.1(9) . .
C66 C67 C70 125.9(10) . .
C69 C68 C67 121.4(9) . .
C68 C69 N6 123.1(9) . 2
C67 C70 C71 112.4(9) . .
C62 C71 C70 108.7(8) . .

loop_
_geom_bond_atom_site_label_1
_geom_bond_atom_site_label_2
_geom_bond_distance
_geom_bond_site_symmetry_2
Cu1 O8 1.960(6) .
Cu1 O2 1.968(6) .
Cu1 N5 2.019(6) .
Cu1 N3 2.052(7) .
Cu2 O1 1.919(6) .
Cu2 O4 1.937(6) .
Cu2 N4 2.020(7) 2_656
Cu2 N1 2.056(7) .
Cu2 O12 2.301(6) 1_565
Cu3 O7 1.905(6) .
Cu3 O10 1.934(6) .
Cu3 N6 1.983(7) .
Cu3 N2 2.115(7) .
Cu3 O23 2.407(6) .
P1 O3 1.492(7) .
P1 O2 1.536(6) .
P1 O1 1.542(6) .
P1 C1 1.841(9) .
P2 O5 1.487(7) .
P2 O4 1.565(5) .
P2 O6 1.585(6) .
P2 C2 1.819(9) .
P3 O9 1.483(7) .
P3 O8 1.559(6) .
P3 O7 1.564(6) .
P3 C6 1.837(8) .
P4 O12 1.493(6) .
P4 O10 1.536(6) .
P4 O11 1.586(6) .
P4 C7 1.805(9) .
N1 C1 1.476(11) .
N1 C2 1.518(10) .
N1 C3 1.551(11) .
N2 C6 1.474(11) .
N2 C7 1.493(11) .
N2 C8 1.516(11) .
N3 C40 1.317(11) .
N3 C44 1.358(11) .
N4 C49 1.328(11) .
N4 C45 1.359(11) .
N4 Cu2 2.020(7) 2_646
N5 C60 1.361(11) .
N5 C64 1.383(11) .
N6 C65 1.333(12) 2_545
N6 C69 1.352(12) 2_545
O12 Cu2 2.301(6) 1_545
C3 C4 1.513(12) .
C4 C5 1.493(13) .
C5 C5 1.506(17) 3_546
C8 C9 1.529(10) .
C9 C10 1.522(12) .
C10 C10 1.537(17) 3_626
C40 C41 1.360(11) .
C41 C42 1.375(12) .
C42 C43 1.426(12) .
C42 C50 1.500(11) .
C43 C44 1.368(12) .
C45 C46 1.399(12) .
C46 C47 1.329(12) .
C47 C48 1.398(12) .
C47 C51 1.509(12) .
C48 C49 1.351(12) .
C50 C51 1.545(12) .
C60 C61 1.370(12) .
C61 C62 1.401(13) .
C62 C63 1.405(13) .
C62 C71 1.524(12) .
C63 C64 1.377(12) .
C65 N6 1.333(12) 2
C65 C66 1.399(13) .
C66 C67 1.358(14) .
C67 C68 1.358(14) .
C67 C70 1.535(13) .
C68 C69 1.347(12) .
C69 N6 1.352(12) 2
C70 C71 1.532(14) .

loop_
_platon_squeeze_void_nr
_platon_squeeze_void_average_x
_platon_squeeze_void_average_y
_platon_squeeze_void_average_z
_platon_squeeze_void_volume
_platon_squeeze_void_count_electrons
_platon_squeeze_void_content
1 -0.006 -0.035 0.494 710 196 ' '
2 0.051 0.066 0.052 710 199 ' '
3 0.068 0.071 0.877 12 1 ' '
4 0.068 0.429 0.377 11 1 ' '
5 0.932 0.571 0.623 11 0 ' '
6 0.932 0.929 0.123 10 1 ' '
